data_7043944
loop_
_publ_author_name
'Bai, Tao'
'Janes, Trevor'
'Song, Datong'

_publ_section_title
;
 Homoleptic Iron(II) and Cobalt(II) Bis (phosphoranimide) Complexes for
 Selective Hydrofunctionalization of Unsaturated Molecules
;
_journal_name_full 'Dalton Trans.'
_journal_paper_doi 10.1039/C7DT02427D
_journal_year 2017
_chemical_formula_sum 'C53 H120 Co2 N4 P4'
_chemical_formula_weight 1055.26
_chemical_properties_physical ', Air-sensitive'
_space_group_crystal_system orthorhombic
_space_group_IT_number 33
_space_group_name_Hall 'P 2c -2n'
_space_group_name_H-M_alt 'P n a 21'
_symmetry_space_group_name_Hall 'P 2c -2n'
_symmetry_space_group_name_H-M 'P n a 21'
_atom_sites_solution_hydrogens mixed
_audit_creation_method SHELXL-2016/6
_audit_update_record
;
2017-04-05 deposited with the CCDC.
2017-08-08 downloaded from the CCDC.
;
_cell_angle_alpha 90
_cell_angle_beta 90
_cell_angle_gamma 90
_cell_formula_units_Z 8
_cell_length_a 24.1030(10)
_cell_length_b 22.7743(10)
_cell_length_c 22.3132(9)
_cell_measurement_reflns_used 172361
_cell_measurement_temperature 100(2)
_cell_measurement_theta_max 27.529
_cell_measurement_theta_min 2.834
_cell_volume 12248.4(9)
_computing_cell_refinement 'Bruker SAINT'
_computing_data_collection 'Bruker APEX2'
_computing_data_reduction 'Bruker SAINT'
_computing_molecular_graphics 'Bruker SHELXTL'
_computing_publication_material 'Bruker SHELXTL'
_computing_structure_refinement 'SHELXL-2016/6 (Sheldrick, 2016)'
_computing_structure_solution 'SHELXS-97 (Sheldrick 2008)'
_diffrn_ambient_temperature 100(2)
_diffrn_measured_fraction_theta_full 0.998
_diffrn_measured_fraction_theta_max 0.997
_diffrn_measurement_device_type 'Bruker APEX-II CCD'
_diffrn_measurement_method '\f and \w scans'
_diffrn_radiation_type MoK\a
_diffrn_radiation_wavelength 0.71073
_diffrn_reflns_av_R_equivalents 0.0438
_diffrn_reflns_av_unetI/netI 0.0371
_diffrn_reflns_Laue_measured_fraction_full 0.998
_diffrn_reflns_Laue_measured_fraction_max 0.997
_diffrn_reflns_limit_h_max 31
_diffrn_reflns_limit_h_min -31
_diffrn_reflns_limit_k_max 29
_diffrn_reflns_limit_k_min -29
_diffrn_reflns_limit_l_max 28
_diffrn_reflns_limit_l_min -24
_diffrn_reflns_number 172361
_diffrn_reflns_point_group_measured_fraction_full 0.998
_diffrn_reflns_point_group_measured_fraction_max 0.998
_diffrn_reflns_theta_full 25.242
_diffrn_reflns_theta_max 27.529
_diffrn_reflns_theta_min 2.834
_exptl_absorpt_coefficient_mu 0.681
_exptl_absorpt_correction_type multi-scan
_exptl_absorpt_process_details SADABS
_exptl_crystal_colour deepgreen
_exptl_crystal_density_diffrn 1.145
_exptl_crystal_description block
_exptl_crystal_F_000 4640
_exptl_crystal_size_max 0.20
_exptl_crystal_size_mid 0.18
_exptl_crystal_size_min 0.16
_exptl_transmission_factor_max 0.7456
_exptl_transmission_factor_min 0.6874
_refine_diff_density_max 0.897
_refine_diff_density_min -0.952
_refine_diff_density_rms 0.081
_refine_ls_abs_structure_details
;
 Refined as an inversion twin.
;
_refine_ls_abs_structure_Flack 0.022(12)
_refine_ls_extinction_method none
_refine_ls_goodness_of_fit_ref 1.019
_refine_ls_hydrogen_treatment constr
_refine_ls_matrix_type full
_refine_ls_number_parameters 1067
_refine_ls_number_reflns 25317
_refine_ls_number_restraints 13
_refine_ls_restrained_S_all 1.020
_refine_ls_R_factor_all 0.0608
_refine_ls_R_factor_gt 0.0488
_refine_ls_shift/su_max 0.001
_refine_ls_shift/su_mean 0.000
_refine_ls_structure_factor_coef Fsqd
_refine_ls_weighting_details 'w=1/[\s^2^(Fo^2^)+(0.0454P)^2^+25.5976P] where P=(Fo^2^+2Fc^2^)/3'
_refine_ls_weighting_scheme calc
_refine_ls_wR_factor_gt 0.1117
_refine_ls_wR_factor_ref 0.1200
_reflns_Friedel_coverage 0.950
_reflns_Friedel_fraction_full 0.999
_reflns_Friedel_fraction_max 0.998
_reflns_number_gt 22219
_reflns_number_total 25317
_reflns_threshold_expression 'I > 2\s(I)'
_cod_data_source_file c7dt02427d2.cif
_cod_data_source_block tao5a
_cod_database_code 7043944
_shelx_shelxl_version_number 2016/6
_shelx_space_group_comment
;
The symmetry employed for this shelxl refinement is uniquely defined
by the following loop, which should always be used as a source of
symmetry information in preference to the above space-group names.
They are only intended as comments.
;
_shelx_estimated_absorpt_t_min 0.6874
_shelx_estimated_absorpt_t_max 0.7456

loop_
_space_group_symop_operation_xyz
'x, y, z'
'-x, -y, z+1/2'
'x+1/2, -y+1/2, z'
'-x+1/2, y+1/2, z+1/2'

loop_
_atom_site_label
_atom_site_type_symbol
_atom_site_fract_x
_atom_site_fract_y
_atom_site_fract_z
_atom_site_U_iso_or_equiv
_atom_site_adp_type
_atom_site_occupancy
_atom_site_site_symmetry_order
_atom_site_calc_flag
_atom_site_refinement_flags_posn
_atom_site_refinement_flags_adp
_atom_site_refinement_flags_occupancy
_atom_site_disorder_assembly
_atom_site_disorder_group
Co1 Co 0.68083(3) 0.73199(3) 0.32530(3) 0.01622(14) Uani 1 1 d . . . . .
Co2 Co 0.68885(2) 0.80497(3) 0.24084(3) 0.01385(12) Uani 1 1 d . . . . .
Co3 Co 0.56104(2) 0.67852(3) 0.74353(3) 0.01617(13) Uani 1 1 d . . . . .
Co4 Co 0.57074(2) 0.74472(2) 0.83320(3) 0.01450(13) Uani 1 1 d . . . . .
P1 P 0.56837(5) 0.73349(5) 0.23947(6) 0.0178(2) Uani 1 1 d . . . . .
P2 P 0.74818(6) 0.61386(6) 0.36806(7) 0.0313(3) Uani 1 1 d . . . . .
P3 P 0.76109(5) 0.83448(6) 0.11685(6) 0.0194(2) Uani 1 1 d . . . . .
P4 P 0.71118(5) 0.86517(5) 0.37459(5) 0.0152(2) Uani 1 1 d . . . . .
P5 P 0.54345(5) 0.60815(5) 0.87327(5) 0.0166(2) Uani 1 1 d . . . . .
P6 P 0.48648(5) 0.65068(6) 0.62041(6) 0.0222(3) Uani 1 1 d . . . . .
P7 P 0.68049(5) 0.75119(5) 0.74181(6) 0.0191(2) Uani 1 1 d . . . . .
P8 P 0.49887(5) 0.85623(5) 0.88003(6) 0.0186(2) Uani 1 1 d . . . . .
N1 N 0.62881(16) 0.74962(18) 0.25997(18) 0.0208(9) Uani 1 1 d . . . . .
N2 N 0.7072(2) 0.6656(2) 0.3601(3) 0.0512(17) Uani 1 1 d . . . . .
N3 N 0.72437(19) 0.8289(2) 0.1736(2) 0.0315(11) Uani 1 1 d . . . . .
N4 N 0.70306(16) 0.81547(16) 0.32713(18) 0.0182(8) Uani 1 1 d . . . . .
N5 N 0.55059(17) 0.66069(16) 0.82864(18) 0.0186(8) Uani 1 1 d . . . . .
N6 N 0.5231(2) 0.6584(2) 0.6767(2) 0.0328(11) Uani 1 1 d . . . . .
N7 N 0.62068(17) 0.73520(19) 0.76425(18) 0.0220(9) Uani 1 1 d . . . . .
N8 N 0.54140(18) 0.80509(18) 0.8766(2) 0.0266(9) Uani 1 1 d . . . . .
C1 C 0.5879(5) 0.7051(5) 0.1185(6) 0.0378(19) Uiso 0.5 1 d . . P A 1
H1A H 0.558631 0.732496 0.106463 0.057 Uiso 0.5 1 calc R U P A 1
H1B H 0.622689 0.726657 0.124360 0.057 Uiso 0.5 1 calc R U P A 1
H1C H 0.593035 0.675469 0.087100 0.057 Uiso 0.5 1 calc R U P A 1
C2 C 0.6189(5) 0.6327(5) 0.1933(6) 0.0373(19) Uiso 0.5 1 d . . P A 1
H2B H 0.652357 0.656137 0.200373 0.056 Uiso 0.5 1 calc R U P A 1
H2C H 0.610697 0.609162 0.229008 0.056 Uiso 0.5 1 calc R U P A 1
H2D H 0.624909 0.606635 0.158997 0.056 Uiso 0.5 1 calc R U P A 1
C3 C 0.5180(6) 0.6351(6) 0.1693(6) 0.040(2) Uiso 0.5 1 d . . P A 1
H3A H 0.486325 0.660704 0.160874 0.061 Uiso 0.5 1 calc R U P A 1
H3B H 0.524438 0.608998 0.135110 0.061 Uiso 0.5 1 calc R U P A 1
H3C H 0.510226 0.611526 0.205121 0.061 Uiso 0.5 1 calc R U P A 1
C4 C 0.5705(2) 0.6732(3) 0.1803(3) 0.0307(12) Uani 1 1 d . . . . .
C5 C 0.4629(5) 0.6990(5) 0.2965(6) 0.0277(18) Uiso 0.5 1 d . . P B 1
H5A H 0.455658 0.676183 0.260045 0.042 Uiso 0.5 1 calc R U P B 1
H5B H 0.447030 0.678542 0.331117 0.042 Uiso 0.5 1 calc R U P B 1
H5C H 0.445828 0.737871 0.292706 0.042 Uiso 0.5 1 calc R U P B 1
C6 C 0.5375(5) 0.7406(5) 0.3607(5) 0.0311(17) Uiso 0.5 1 d . . P B 1
H6A H 0.577758 0.744510 0.365530 0.047 Uiso 0.5 1 calc R U P B 1
H6B H 0.520796 0.779692 0.357261 0.047 Uiso 0.5 1 calc R U P B 1
H6C H 0.521998 0.720363 0.395672 0.047 Uiso 0.5 1 calc R U P B 1
C7 C 0.5520(5) 0.6419(5) 0.3207(6) 0.0322(18) Uiso 0.5 1 d . . P B 1
H7A H 0.546297 0.615157 0.286810 0.048 Uiso 0.5 1 calc R U P B 1
H7B H 0.591885 0.646309 0.328137 0.048 Uiso 0.5 1 calc R U P B 1
H7C H 0.534065 0.625749 0.356470 0.048 Uiso 0.5 1 calc R U P B 1
C8 C 0.5252(2) 0.7057(3) 0.3051(2) 0.0319(13) Uani 1 1 d . . . . .
C9 C 0.5115(5) 0.8392(5) 0.2620(6) 0.0364(18) Uiso 0.5 1 d . . P C 1
H9A H 0.488690 0.815204 0.288801 0.055 Uiso 0.5 1 calc R U P C 1
H9B H 0.543983 0.853802 0.283849 0.055 Uiso 0.5 1 calc R U P C 1
H9C H 0.489639 0.872541 0.247352 0.055 Uiso 0.5 1 calc R U P C 1
C10 C 0.5648(5) 0.8375(5) 0.1685(6) 0.0310(18) Uiso 0.5 1 d . . P C 1
H10A H 0.577971 0.815296 0.133728 0.047 Uiso 0.5 1 calc R U P C 1
H10B H 0.542294 0.870798 0.154932 0.047 Uiso 0.5 1 calc R U P C 1
H10C H 0.596639 0.852059 0.191429 0.047 Uiso 0.5 1 calc R U P C 1
C11 C 0.4758(5) 0.7797(5) 0.1721(6) 0.0299(18) Uiso 0.5 1 d . . P C 1
H11A H 0.454060 0.754234 0.198626 0.045 Uiso 0.5 1 calc R U P C 1
H11B H 0.453775 0.814438 0.161641 0.045 Uiso 0.5 1 calc R U P C 1
H11C H 0.485455 0.758218 0.135560 0.045 Uiso 0.5 1 calc R U P C 1
C12 C 0.5317(3) 0.8000(3) 0.2059(3) 0.0365(14) Uani 1 1 d . . . . .
C13 C 0.6609(3) 0.5386(4) 0.3343(4) 0.064(2) Uani 1 1 d . . . . .
H13A H 0.652460 0.532181 0.376732 0.096 Uiso 1 1 calc R U . . .
H13B H 0.642168 0.574335 0.320436 0.096 Uiso 1 1 calc R U . . .
H13C H 0.647864 0.504965 0.310795 0.096 Uiso 1 1 calc R U . . .
C14 C 0.7511(3) 0.4865(3) 0.3434(3) 0.0449(16) Uani 1 1 d . . . . .
H14A H 0.745658 0.479472 0.386375 0.067 Uiso 1 1 calc R U . . .
H14B H 0.733575 0.454842 0.320483 0.067 Uiso 1 1 calc R U . . .
H14C H 0.790895 0.487529 0.334525 0.067 Uiso 1 1 calc R U . . .
C15 C 0.7337(4) 0.5553(5) 0.2594(3) 0.075(3) Uani 1 1 d . . . . .
H15A H 0.717095 0.592815 0.247559 0.113 Uiso 1 1 calc R U . . .
H15B H 0.773577 0.556023 0.250908 0.113 Uiso 1 1 calc R U . . .
H15C H 0.716258 0.523336 0.236867 0.113 Uiso 1 1 calc R U . . .
C16 C 0.7247(3) 0.5456(3) 0.3261(3) 0.0463(16) Uani 1 1 d . . . . .
C17 C 0.8489(3) 0.6752(3) 0.3852(4) 0.0486(17) Uani 1 1 d . . . . .
H17A H 0.853225 0.655167 0.423837 0.073 Uiso 1 1 calc R U . . .
H17B H 0.885488 0.686684 0.370036 0.073 Uiso 1 1 calc R U . . .
H17C H 0.825858 0.710219 0.390479 0.073 Uiso 1 1 calc R U . . .
C18 C 0.8161(3) 0.6678(3) 0.2822(3) 0.0511(19) Uani 1 1 d . . . . .
H18A H 0.790808 0.701051 0.288087 0.077 Uiso 1 1 calc R U . . .
H18B H 0.852739 0.682477 0.270504 0.077 Uiso 1 1 calc R U . . .
H18C H 0.801519 0.642288 0.250500 0.077 Uiso 1 1 calc R U . . .
C19 C 0.8606(2) 0.5810(3) 0.3308(3) 0.0410(15) Uani 1 1 d . . . . .
H19A H 0.863709 0.558712 0.368189 0.062 Uiso 1 1 calc R U . . .
H19B H 0.846070 0.555459 0.299125 0.062 Uiso 1 1 calc R U . . .
H19C H 0.897290 0.595648 0.319129 0.062 Uiso 1 1 calc R U . . .
C20 C 0.8209(2) 0.6333(2) 0.3400(3) 0.0350(14) Uani 1 1 d . . . . .
C21 C 0.8019(3) 0.5552(3) 0.4692(3) 0.0441(16) Uani 1 1 d . . . . .
H21A H 0.801341 0.518677 0.446083 0.066 Uiso 1 1 calc R U . . .
H21B H 0.836518 0.576370 0.461335 0.066 Uiso 1 1 calc R U . . .
H21C H 0.799257 0.546153 0.512056 0.066 Uiso 1 1 calc R U . . .
C22 C 0.6988(3) 0.5618(3) 0.4695(3) 0.0501(19) Uani 1 1 d . . . . .
H22A H 0.666685 0.585625 0.458095 0.075 Uiso 1 1 calc R U . . .
H22B H 0.696850 0.523616 0.449344 0.075 Uiso 1 1 calc R U . . .
H22C H 0.698833 0.555887 0.513019 0.075 Uiso 1 1 calc R U . . .
C23 C 0.7531(4) 0.6511(3) 0.4869(3) 0.065(2) Uani 1 1 d . . . . .
H23A H 0.721454 0.675514 0.474942 0.098 Uiso 1 1 calc R U . . .
H23B H 0.750414 0.642160 0.529773 0.098 Uiso 1 1 calc R U . . .
H23C H 0.787675 0.672377 0.479051 0.098 Uiso 1 1 calc R U . . .
C24 C 0.7526(3) 0.5936(3) 0.4508(3) 0.0371(15) Uani 1 1 d . . . . .
C25 C 0.8383(3) 0.7435(3) 0.1340(3) 0.0424(15) Uani 1 1 d . . . . .
H25A H 0.825215 0.745015 0.175568 0.064 Uiso 1 1 calc R U . . .
H25B H 0.850914 0.703655 0.124664 0.064 Uiso 1 1 calc R U . . .
H25C H 0.869196 0.771081 0.128888 0.064 Uiso 1 1 calc R U . . .
C26 C 0.7458(3) 0.7137(3) 0.1017(3) 0.0445(17) Uani 1 1 d . . . . .
H26A H 0.714177 0.722337 0.075565 0.067 Uiso 1 1 calc R U . . .
H26B H 0.760673 0.674797 0.091903 0.067 Uiso 1 1 calc R U . . .
H26C H 0.733787 0.714330 0.143597 0.067 Uiso 1 1 calc R U . . .
C27 C 0.8131(3) 0.7576(3) 0.0273(3) 0.0429(16) Uani 1 1 d . . . . .
H27A H 0.783213 0.768359 -0.000490 0.064 Uiso 1 1 calc R U . . .
H27B H 0.844046 0.785111 0.022607 0.064 Uiso 1 1 calc R U . . .
H27C H 0.825764 0.717685 0.018382 0.064 Uiso 1 1 calc R U . . .
C28 C 0.7913(2) 0.7603(2) 0.0921(3) 0.0297(12) Uani 1 1 d . . . . .
C29 C 0.7985(3) 0.9494(3) 0.1385(3) 0.0415(15) Uani 1 1 d . . . . .
H29A H 0.768730 0.949196 0.168443 0.062 Uiso 1 1 calc R U . . .
H29B H 0.828214 0.975772 0.151726 0.062 Uiso 1 1 calc R U . . .
H29C H 0.783758 0.963119 0.100043 0.062 Uiso 1 1 calc R U . . .
C30 C 0.8472(2) 0.8705(3) 0.1924(3) 0.0372(14) Uani 1 1 d . . . . .
H30A H 0.817988 0.869966 0.222932 0.056 Uiso 1 1 calc R U . . .
H30B H 0.864394 0.831628 0.189766 0.056 Uiso 1 1 calc R U . . .
H30C H 0.875350 0.899657 0.203283 0.056 Uiso 1 1 calc R U . . .
C31 C 0.8684(2) 0.8873(3) 0.0842(3) 0.0418(16) Uani 1 1 d . . . . .
H31A H 0.883266 0.847544 0.079410 0.063 Uiso 1 1 calc R U . . .
H31B H 0.853648 0.901075 0.045720 0.063 Uiso 1 1 calc R U . . .
H31C H 0.898103 0.913729 0.097403 0.063 Uiso 1 1 calc R U . . .
C32 C 0.8217(2) 0.8868(3) 0.1312(2) 0.0287(12) Uani 1 1 d . . . . .
C33 C 0.7508(3) 0.8908(3) -0.0009(2) 0.0334(13) Uani 1 1 d . . . . .
H33A H 0.775840 0.921638 0.013507 0.050 Uiso 1 1 calc R U . . .
H33B H 0.772450 0.859734 -0.020233 0.050 Uiso 1 1 calc R U . . .
H33C H 0.724709 0.907631 -0.029954 0.050 Uiso 1 1 calc R U . . .
C34 C 0.6805(2) 0.9133(2) 0.0782(3) 0.0306(12) Uani 1 1 d . . . . .
H34A H 0.659579 0.897273 0.112139 0.046 Uiso 1 1 calc R U . . .
H34B H 0.703135 0.946409 0.091764 0.046 Uiso 1 1 calc R U . . .
H34C H 0.654561 0.926659 0.047216 0.046 Uiso 1 1 calc R U . . .
C35 C 0.6795(2) 0.8169(2) 0.0281(3) 0.0296(12) Uani 1 1 d . . . . .
H35A H 0.658477 0.799952 0.061458 0.044 Uiso 1 1 calc R U . . .
H35B H 0.653754 0.834046 -0.001048 0.044 Uiso 1 1 calc R U . . .
H35C H 0.701495 0.786149 0.008674 0.044 Uiso 1 1 calc R U . . .
C36 C 0.7185(2) 0.8651(2) 0.0520(2) 0.0249(11) Uani 1 1 d . . . . .
C37 C 0.6010(3) 0.8822(4) 0.4094(4) 0.060(2) Uani 1 1 d . . . . .
H37A H 0.593070 0.859389 0.373131 0.090 Uiso 1 1 calc R U . . .
H37B H 0.571292 0.876158 0.438687 0.090 Uiso 1 1 calc R U . . .
H37C H 0.603268 0.923994 0.399101 0.090 Uiso 1 1 calc R U . . .
C38 C 0.6476(3) 0.7979(3) 0.4565(3) 0.059(2) Uani 1 1 d . . . . .
H38A H 0.682010 0.782813 0.474163 0.088 Uiso 1 1 calc R U . . .
H38B H 0.617876 0.796413 0.486479 0.088 Uiso 1 1 calc R U . . .
H38C H 0.637332 0.773769 0.421918 0.088 Uiso 1 1 calc R U . . .
C39 C 0.6678(3) 0.8984(3) 0.4927(3) 0.0390(15) Uani 1 1 d . . . . .
H39A H 0.703127 0.886094 0.510486 0.058 Uiso 1 1 calc R U . . .
H39B H 0.669789 0.940139 0.482126 0.058 Uiso 1 1 calc R U . . .
H39C H 0.637812 0.892303 0.521711 0.058 Uiso 1 1 calc R U . . .
C40 C 0.6564(2) 0.8621(3) 0.4362(3) 0.0313(12) Uani 1 1 d . . . . .
C41 C 0.6588(4) 0.9428(3) 0.2937(3) 0.057(2) Uani 1 1 d . . . . .
H41A H 0.623665 0.936652 0.314946 0.085 Uiso 1 1 calc R U . . .
H41B H 0.658171 0.981118 0.273778 0.085 Uiso 1 1 calc R U . . .
H41C H 0.663668 0.911799 0.263631 0.085 Uiso 1 1 calc R U . . .
C42 C 0.7600(4) 0.9506(3) 0.3020(3) 0.053(2) Uani 1 1 d . . . . .
H42A H 0.764764 0.918027 0.273756 0.080 Uiso 1 1 calc R U . . .
H42B H 0.756747 0.987531 0.279790 0.080 Uiso 1 1 calc R U . . .
H42C H 0.792252 0.952518 0.328738 0.080 Uiso 1 1 calc R U . . .
C43 C 0.7014(3) 0.9924(2) 0.3829(3) 0.0394(15) Uani 1 1 d . . . . .
H43A H 0.667868 0.986937 0.407122 0.059 Uiso 1 1 calc R U . . .
H43B H 0.733887 0.994140 0.409156 0.059 Uiso 1 1 calc R U . . .
H43C H 0.698382 1.029154 0.360208 0.059 Uiso 1 1 calc R U . . .
C44 C 0.7076(3) 0.9407(2) 0.3391(2) 0.0297(12) Uani 1 1 d . . . . .
C45 C 0.8042(3) 0.9104(3) 0.4455(3) 0.0415(15) Uani 1 1 d . . . . .
H45A H 0.777854 0.921730 0.476854 0.062 Uiso 1 1 calc R U . . .
H45B H 0.839901 0.900245 0.463785 0.062 Uiso 1 1 calc R U . . .
H45C H 0.809383 0.943340 0.417714 0.062 Uiso 1 1 calc R U . . .
C46 C 0.8233(2) 0.8401(3) 0.3622(3) 0.0347(13) Uani 1 1 d . . . . .
H46A H 0.826118 0.872016 0.332869 0.052 Uiso 1 1 calc R U . . .
H46B H 0.859719 0.833283 0.380447 0.052 Uiso 1 1 calc R U . . .
H46C H 0.810815 0.804233 0.342052 0.052 Uiso 1 1 calc R U . . .
C47 C 0.7794(3) 0.8053(3) 0.4549(3) 0.0364(14) Uani 1 1 d . . . . .
H47A H 0.753026 0.814099 0.487156 0.055 Uiso 1 1 calc R U . . .
H47B H 0.767418 0.769840 0.433662 0.055 Uiso 1 1 calc R U . . .
H47C H 0.816322 0.798889 0.472056 0.055 Uiso 1 1 calc R U . . .
C48 C 0.7815(2) 0.8570(2) 0.4110(2) 0.0252(11) Uani 1 1 d . . . . .
C49 C 0.4520(3) 0.5560(4) 0.9418(4) 0.059(2) Uani 1 1 d . . . . .
H49A H 0.478841 0.543998 0.972449 0.088 Uiso 1 1 calc R U . . .
H49B H 0.415995 0.563572 0.960780 0.088 Uiso 1 1 calc R U . . .
H49C H 0.447949 0.524528 0.912154 0.088 Uiso 1 1 calc R U . . .
C50 C 0.4298(2) 0.6296(3) 0.8632(3) 0.0477(18) Uani 1 1 d . . . . .
H50A H 0.442217 0.665387 0.842828 0.072 Uiso 1 1 calc R U . . .
H50B H 0.425870 0.597845 0.833898 0.072 Uiso 1 1 calc R U . . .
H50C H 0.393917 0.636889 0.882524 0.072 Uiso 1 1 calc R U . . .
C51 C 0.4748(3) 0.6631(3) 0.9565(3) 0.058(2) Uani 1 1 d . . . . .
H51A H 0.501776 0.653806 0.987984 0.086 Uiso 1 1 calc R U . . .
H51B H 0.486025 0.699296 0.936035 0.086 Uiso 1 1 calc R U . . .
H51C H 0.438080 0.668609 0.974514 0.086 Uiso 1 1 calc R U . . .
C52 C 0.4725(3) 0.6120(3) 0.9107(3) 0.0382(15) Uani 1 1 d . . . . .
C53 C 0.5867(3) 0.5711(3) 0.9898(3) 0.0408(15) Uani 1 1 d . . . . .
H53A H 0.580407 0.530442 0.977045 0.061 Uiso 1 1 calc R U . . .
H53B H 0.618547 0.572552 1.017036 0.061 Uiso 1 1 calc R U . . .
H53C H 0.553622 0.585773 1.010471 0.061 Uiso 1 1 calc R U . . .
C54 C 0.6544(3) 0.5902(3) 0.9075(3) 0.0446(16) Uani 1 1 d . . . . .
H54A H 0.662492 0.614301 0.872185 0.067 Uiso 1 1 calc R U . . .
H54B H 0.683856 0.595328 0.937272 0.067 Uiso 1 1 calc R U . . .
H54C H 0.652290 0.548807 0.895720 0.067 Uiso 1 1 calc R U . . .
C55 C 0.6082(4) 0.6729(3) 0.9556(3) 0.062(2) Uani 1 1 d . . . . .
H55A H 0.615728 0.697869 0.920725 0.093 Uiso 1 1 calc R U . . .
H55B H 0.575043 0.687344 0.976377 0.093 Uiso 1 1 calc R U . . .
H55C H 0.639969 0.674122 0.982942 0.093 Uiso 1 1 calc R U . . .
C56 C 0.5984(3) 0.6094(2) 0.9347(2) 0.0306(13) Uani 1 1 d . . . . .
C57 C 0.4958(3) 0.5249(3) 0.7960(3) 0.0451(17) Uani 1 1 d . . . . .
H57A H 0.489074 0.558791 0.769957 0.068 Uiso 1 1 calc R U . . .
H57B H 0.500035 0.489500 0.771380 0.068 Uiso 1 1 calc R U . . .
H57C H 0.464449 0.519851 0.823405 0.068 Uiso 1 1 calc R U . . .
C58 C 0.5964(3) 0.5375(3) 0.7861(3) 0.0439(17) Uani 1 1 d . . . . .
H58A H 0.591163 0.571796 0.760195 0.066 Uiso 1 1 calc R U . . .
H58B H 0.632214 0.540500 0.806640 0.066 Uiso 1 1 calc R U . . .
H58C H 0.595652 0.501704 0.761739 0.066 Uiso 1 1 calc R U . . .
C59 C 0.5586(3) 0.4813(2) 0.8726(3) 0.0321(12) Uani 1 1 d . . . . .
H59A H 0.529020 0.479173 0.902610 0.048 Uiso 1 1 calc R U . . .
H59B H 0.558039 0.445683 0.847901 0.048 Uiso 1 1 calc R U . . .
H59C H 0.594601 0.484479 0.892803 0.048 Uiso 1 1 calc R U . . .
C60 C 0.5496(2) 0.5351(2) 0.8327(2) 0.0265(11) Uani 1 1 d . . . . .
C61 C 0.4076(3) 0.7398(3) 0.6363(3) 0.0458(17) Uani 1 1 d . . . . .
H61A H 0.420471 0.738556 0.677909 0.069 Uiso 1 1 calc R U . . .
H61B H 0.394648 0.779497 0.626726 0.069 Uiso 1 1 calc R U . . .
H61C H 0.377058 0.711867 0.630976 0.069 Uiso 1 1 calc R U . . .
C62 C 0.4999(3) 0.7711(3) 0.6035(3) 0.0406(15) Uani 1 1 d . . . . .
H62A H 0.531841 0.762804 0.577659 0.061 Uiso 1 1 calc R U . . .
H62B H 0.484415 0.809559 0.593217 0.061 Uiso 1 1 calc R U . . .
H62C H 0.511891 0.771266 0.645518 0.061 Uiso 1 1 calc R U . . .
C63 C 0.4344(3) 0.7256(3) 0.5296(3) 0.0387(14) Uani 1 1 d . . . . .
H63A H 0.464633 0.715097 0.502256 0.058 Uiso 1 1 calc R U . . .
H63B H 0.403737 0.697681 0.524637 0.058 Uiso 1 1 calc R U . . .
H63C H 0.421327 0.765312 0.520388 0.058 Uiso 1 1 calc R U . . .
C64 C 0.4554(2) 0.7234(2) 0.5944(3) 0.0286(12) Uani 1 1 d . . . . .
C65 C 0.4984(3) 0.5939(3) 0.5030(3) 0.0405(15) Uani 1 1 d . . . . .
H65A H 0.473444 0.562901 0.517049 0.061 Uiso 1 1 calc R U . . .
H65B H 0.476658 0.625015 0.483693 0.061 Uiso 1 1 calc R U . . .
H65C H 0.524752 0.577503 0.474036 0.061 Uiso 1 1 calc R U . . .
C66 C 0.5685(3) 0.5714(3) 0.5827(3) 0.0391(15) Uani 1 1 d . . . . .
H66A H 0.545866 0.539178 0.598417 0.059 Uiso 1 1 calc R U . . .
H66B H 0.593107 0.556443 0.551201 0.059 Uiso 1 1 calc R U . . .
H66C H 0.590851 0.588196 0.615136 0.059 Uiso 1 1 calc R U . . .
C67 C 0.5686(2) 0.6677(3) 0.5329(3) 0.0349(13) Uani 1 1 d . . . . .
H67A H 0.589367 0.684707 0.566392 0.052 Uiso 1 1 calc R U . . .
H67B H 0.594604 0.650899 0.503772 0.052 Uiso 1 1 calc R U . . .
H67C H 0.546510 0.698412 0.513429 0.052 Uiso 1 1 calc R U . . .
C68 C 0.5301(2) 0.6195(2) 0.5562(2) 0.0287(12) Uani 1 1 d . . . . .
C69 C 0.3798(3) 0.5975(4) 0.5885(3) 0.0521(19) Uani 1 1 d . . . . .
H69A H 0.364486 0.637104 0.584193 0.078 Uiso 1 1 calc R U . . .
H69B H 0.394551 0.584264 0.549833 0.078 Uiso 1 1 calc R U . . .
H69C H 0.350508 0.570574 0.601653 0.078 Uiso 1 1 calc R U . . .
C70 C 0.4498(3) 0.5350(3) 0.6407(3) 0.0507(18) Uani 1 1 d . . . . .
H70A H 0.479816 0.534691 0.670386 0.076 Uiso 1 1 calc R U . . .
H70B H 0.420222 0.508386 0.653678 0.076 Uiso 1 1 calc R U . . .
H70C H 0.464266 0.522075 0.601859 0.076 Uiso 1 1 calc R U . . .
C71 C 0.4010(3) 0.6140(4) 0.6970(3) 0.0503(18) Uani 1 1 d . . . . .
H71A H 0.430494 0.614598 0.727279 0.075 Uiso 1 1 calc R U . . .
H71B H 0.383478 0.652725 0.694872 0.075 Uiso 1 1 calc R U . . .
H71C H 0.373203 0.584508 0.708020 0.075 Uiso 1 1 calc R U . . .
C72 C 0.4263(3) 0.5982(3) 0.6348(3) 0.0366(14) Uani 1 1 d . . . . .
C73 C 0.7014(5) 0.6294(5) 0.7383(6) 0.0343(18) Uiso 0.5 1 d . . P D 1
H73A H 0.661533 0.628210 0.746636 0.051 Uiso 0.5 1 calc R U P D 1
H73B H 0.711793 0.595475 0.713772 0.051 Uiso 0.5 1 calc R U P D 1
H73C H 0.722030 0.628344 0.776191 0.051 Uiso 0.5 1 calc R U P D 1
C74 C 0.6826(5) 0.6790(5) 0.6425(6) 0.0341(19) Uiso 0.5 1 d . . P D 1
H74A H 0.689400 0.713803 0.617753 0.051 Uiso 0.5 1 calc R U P D 1
H74B H 0.695801 0.643946 0.621255 0.051 Uiso 0.5 1 calc R U P D 1
H74C H 0.642757 0.675238 0.650249 0.051 Uiso 0.5 1 calc R U P D 1
C75 C 0.7775(5) 0.6863(5) 0.6926(6) 0.0303(19) Uiso 0.5 1 d . . P D 1
H75A H 0.787104 0.722369 0.670955 0.046 Uiso 0.5 1 calc R U P D 1
H75B H 0.797857 0.685024 0.730588 0.046 Uiso 0.5 1 calc R U P D 1
H75C H 0.787620 0.652155 0.668169 0.046 Uiso 0.5 1 calc R U P D 1
C76 C 0.7153(2) 0.6853(3) 0.7050(3) 0.0316(12) Uani 1 1 d . . . . .
C77 C 0.7834(6) 0.8059(6) 0.7885(7) 0.0281(18) Uiso 0.5 1 d . . P E 1
H77A H 0.802259 0.781960 0.758249 0.042 Uiso 0.5 1 calc R U P E 1
H77B H 0.776052 0.845071 0.772150 0.042 Uiso 0.5 1 calc R U P E 1
H77C H 0.806943 0.809333 0.824111 0.042 Uiso 0.5 1 calc R U P E 1
C78 C 0.7005(5) 0.8139(5) 0.8517(5) 0.0313(18) Uiso 0.5 1 d . . P E 1
H78A H 0.664990 0.796916 0.864190 0.047 Uiso 0.5 1 calc R U P E 1
H78B H 0.725119 0.817179 0.886495 0.047 Uiso 0.5 1 calc R U P E 1
H78C H 0.694228 0.852917 0.834535 0.047 Uiso 0.5 1 calc R U P E 1
C79 C 0.7445(5) 0.7168(5) 0.8422(6) 0.0339(18) Uiso 0.5 1 d . . P E 1
H79A H 0.762170 0.689210 0.814382 0.051 Uiso 0.5 1 calc R U P E 1
H79B H 0.770696 0.727063 0.874101 0.051 Uiso 0.5 1 calc R U P E 1
H79C H 0.711536 0.698397 0.859818 0.051 Uiso 0.5 1 calc R U P E 1
C80 C 0.7264(3) 0.7757(3) 0.8063(2) 0.0351(14) Uani 1 1 d . . . . .
C81 C 0.6287(5) 0.8095(6) 0.6495(6) 0.0374(19) Uiso 0.5 1 d . . P F 1
H81A H 0.596648 0.804245 0.675880 0.056 Uiso 0.5 1 calc R U P F 1
H81B H 0.624459 0.846016 0.626648 0.056 Uiso 0.5 1 calc R U P F 1
H81C H 0.631226 0.776280 0.621713 0.056 Uiso 0.5 1 calc R U P F 1
C82 C 0.7336(5) 0.8212(5) 0.6455(6) 0.0309(19) Uiso 0.5 1 d . . P F 1
H82A H 0.765855 0.822882 0.672260 0.046 Uiso 0.5 1 calc R U P F 1
H82B H 0.737792 0.788129 0.617792 0.046 Uiso 0.5 1 calc R U P F 1
H82C H 0.731025 0.857864 0.622727 0.046 Uiso 0.5 1 calc R U P F 1
C83 C 0.6723(5) 0.8736(5) 0.7243(5) 0.0343(18) Uiso 0.5 1 d . . P F 1
H83A H 0.705224 0.878344 0.749724 0.051 Uiso 0.5 1 calc R U P F 1
H83B H 0.669230 0.907266 0.697181 0.051 Uiso 0.5 1 calc R U P F 1
H83C H 0.639154 0.871394 0.749602 0.051 Uiso 0.5 1 calc R U P F 1
C84 C 0.6781(3) 0.8125(3) 0.6847(3) 0.0424(16) Uani 1 1 d . . . . .
C85 C 0.4966(6) 0.9810(6) 0.8417(7) 0.041(2) Uiso 0.5 1 d . . P G 1
H85A H 0.500616 0.991361 0.884123 0.062 Uiso 0.5 1 calc R U P G 1
H85B H 0.514508 1.011066 0.816935 0.062 Uiso 0.5 1 calc R U P G 1
H85C H 0.457071 0.978839 0.831511 0.062 Uiso 0.5 1 calc R U P G 1
C86 C 0.5864(6) 0.9291(6) 0.8482(6) 0.044(2) Uiso 0.5 1 d . . P G 1
H86A H 0.588868 0.941479 0.890139 0.065 Uiso 0.5 1 calc R U P G 1
H86B H 0.605603 0.891535 0.843037 0.065 Uiso 0.5 1 calc R U P G 1
H86C H 0.603704 0.958835 0.822513 0.065 Uiso 0.5 1 calc R U P G 1
C87 C 0.5192(9) 0.9028(9) 0.7655(9) 0.057(3) Uiso 0.5 1 d . . P G 1
H87A H 0.537242 0.864560 0.760480 0.085 Uiso 0.5 1 calc R U P G 1
H87B H 0.479978 0.899615 0.754368 0.085 Uiso 0.5 1 calc R U P G 1
H87C H 0.537415 0.931842 0.739792 0.085 Uiso 0.5 1 calc R U P G 1
C88 C 0.5237(6) 0.9219(6) 0.8302(6) 0.0356(19) Uiso 0.5 1 d . . P G 1
C89 C 0.4283(6) 0.9054(6) 0.9752(7) 0.043(2) Uiso 0.5 1 d . . P H 1
H89A H 0.423279 0.939438 0.948952 0.064 Uiso 0.5 1 calc R U P H 1
H89B H 0.398019 0.877379 0.968633 0.064 Uiso 0.5 1 calc R U P H 1
H89C H 0.428028 0.918248 1.017142 0.064 Uiso 0.5 1 calc R U P H 1
C90 C 0.4886(7) 0.8281(7) 0.9996(8) 0.047(2) Uiso 0.5 1 d . . P H 1
H90A H 0.523506 0.807084 0.992767 0.071 Uiso 0.5 1 calc R U P H 1
H90B H 0.487335 0.842305 1.040985 0.071 Uiso 0.5 1 calc R U P H 1
H90C H 0.457325 0.801436 0.992476 0.071 Uiso 0.5 1 calc R U P H 1
C91 C 0.5452(6) 0.9157(6) 0.9768(6) 0.038(2) Uiso 0.5 1 d . . P H 1
H91A H 0.546505 0.950540 0.951066 0.057 Uiso 0.5 1 calc R U P H 1
H91B H 0.544694 0.927883 1.018929 0.057 Uiso 0.5 1 calc R U P H 1
H91C H 0.578055 0.891368 0.969368 0.057 Uiso 0.5 1 calc R U P H 1
C92 C 0.4851(3) 0.8751(3) 0.9608(3) 0.0462(17) Uani 1 1 d . . . . .
C96 C 0.4293(2) 0.8366(3) 0.8444(3) 0.0371(14) Uani 1 1 d . . . . .
C97 C 0.7310(4) 0.5383(4) 1.0663(5) 0.083(3) Uani 1 1 d D . . . .
H97D H 0.699602 0.512896 1.060964 0.125 Uiso 0.5 1 d R U P I 2
H97E H 0.719032 0.574376 1.084574 0.125 Uiso 0.5 1 d R U P I 2
H97F H 0.747442 0.546616 1.028094 0.125 Uiso 0.5 1 d R U P I 2
H97A H 0.701952 0.511156 1.056375 0.125 Uiso 0.5 1 d R U P J 1
H97B H 0.716402 0.568516 1.091935 0.125 Uiso 0.5 1 d R U P J 1
H97C H 0.745212 0.555766 1.030315 0.125 Uiso 0.5 1 d R U P J 1
C98 C 0.7754(19) 0.5068(15) 1.100(4) 0.104(6) Uiso 0.5 1 d D . P K 1
H98A H 0.789556 0.473289 1.076724 0.125 Uiso 0.5 1 calc R U P K 1
H98B H 0.760283 0.491477 1.138665 0.125 Uiso 0.5 1 calc R U P K 1
C99 C 0.8229(4) 0.5509(5) 1.1132(6) 0.100(4) Uani 1 1 d D . . . .
H99C H 0.812091 0.585757 1.134401 0.121 Uiso 0.5 1 d R U P K 2
H99D H 0.837892 0.562047 1.074982 0.121 Uiso 0.5 1 d R U P K 2
H99A H 0.813801 0.571597 1.149361 0.121 Uiso 0.5 1 d R U P K 1
H99B H 0.827171 0.579037 1.081452 0.121 Uiso 0.5 1 d R U P K 1
C100 C 0.8721(7) 0.5140(7) 1.1319(10) 0.086(5) Uiso 0.5 1 d D . P K 1
H10G H 0.890030 0.496618 1.096153 0.103 Uiso 0.5 1 calc R U P K 1
H10H H 0.859792 0.481753 1.158445 0.103 Uiso 0.5 1 calc R U P K 1
C101 C 0.9135(4) 0.5536(5) 1.1652(4) 0.085(3) Uani 1 1 d D . . . .
H10N H 0.940276 0.531700 1.187831 0.127 Uiso 0.5 1 d R U P K 2
H10O H 0.930077 0.566950 1.128501 0.127 Uiso 0.5 1 d R U P K 2
H10P H 0.901266 0.586770 1.188151 0.127 Uiso 0.5 1 d R U P K 2
H10K H 0.948007 0.533660 1.172021 0.127 Uiso 0.5 1 d R U P K 1
H10L H 0.920517 0.590790 1.146431 0.127 Uiso 0.5 1 d R U P K 1
H10M H 0.894926 0.559730 1.202701 0.127 Uiso 0.5 1 d R U P K 1
C102 C 0.9765(9) 0.5886(10) 0.4990(9) 0.077(6) Uiso 0.5 1 d D . P L 1
H11I H 0.954182 0.600305 0.464257 0.115 Uiso 0.5 1 calc R U P L 1
H11J H 0.998147 0.622284 0.513096 0.115 Uiso 0.5 1 calc R U P L 1
H11K H 1.001686 0.556776 0.487428 0.115 Uiso 0.5 1 calc R U P L 1
C103 C 0.9381(10) 0.5674(15) 0.5492(10) 0.076(3) Uiso 0.5 1 d D . P L 1
H11L H 0.912143 0.599751 0.558651 0.091 Uiso 0.5 1 calc R U P L 1
H11T H 0.915663 0.534582 0.533114 0.091 Uiso 0.5 1 calc R U P L 1
C104 C 0.9629(9) 0.5475(11) 0.6060(9) 0.068(3) Uiso 0.5 1 d . . P L 1
H11M H 0.980853 0.581556 0.625579 0.082 Uiso 0.5 1 calc R U P L 1
H11N H 0.992224 0.518486 0.596815 0.082 Uiso 0.5 1 calc R U P L 1
C105 C 0.9208(9) 0.5190(11) 0.6517(12) 0.069(3) Uiso 0.5 1 d . . P L 1
H11O H 0.909049 0.480469 0.635630 0.083 Uiso 0.5 1 calc R U P L 1
H11P H 0.940699 0.511644 0.689806 0.083 Uiso 0.5 1 calc R U P L 1
C106 C 0.8739(11) 0.5517(12) 0.6641(14) 0.086(4) Uiso 0.5 1 d . . P L 1
H11Q H 0.850561 0.530358 0.692814 0.129 Uiso 0.5 1 calc R U P L 1
H11R H 0.884725 0.589561 0.681382 0.129 Uiso 0.5 1 calc R U P L 1
H11S H 0.852990 0.558302 0.627060 0.129 Uiso 0.5 1 calc R U P L 1
C1A C 0.6216(5) 0.6773(6) 0.1458(6) 0.0378(19) Uiso 0.5 1 d . . P A 2
H1AA H 0.652209 0.688498 0.172402 0.057 Uiso 0.5 1 calc R U P A 2
H1AB H 0.629757 0.639140 0.127482 0.057 Uiso 0.5 1 calc R U P A 2
H1AC H 0.617294 0.706956 0.114380 0.057 Uiso 0.5 1 calc R U P A 2
C2A C 0.5787(5) 0.6126(5) 0.2182(6) 0.0373(19) Uiso 0.5 1 d . . P A 2
H2AA H 0.545911 0.605779 0.243256 0.056 Uiso 0.5 1 calc R U P A 2
H2AB H 0.583347 0.579687 0.190345 0.056 Uiso 0.5 1 calc R U P A 2
H2AC H 0.611611 0.615921 0.243676 0.056 Uiso 0.5 1 calc R U P A 2
C3A C 0.5180(6) 0.6567(6) 0.1501(6) 0.040(2) Uiso 0.5 1 d . . P A 2
H3AA H 0.487790 0.655980 0.179560 0.061 Uiso 0.5 1 calc R U P A 2
H3AB H 0.509441 0.685586 0.118866 0.061 Uiso 0.5 1 calc R U P A 2
H3AC H 0.521904 0.617770 0.131968 0.061 Uiso 0.5 1 calc R U P A 2
C5A C 0.4664(5) 0.6833(5) 0.2888(6) 0.0277(18) Uiso 0.5 1 d . . P B 2
H5AA H 0.449937 0.709222 0.258633 0.042 Uiso 0.5 1 calc R U P B 2
H5AB H 0.469063 0.643358 0.272700 0.042 Uiso 0.5 1 calc R U P B 2
H5AC H 0.443158 0.683100 0.324811 0.042 Uiso 0.5 1 calc R U P B 2
C6A C 0.5096(5) 0.7675(5) 0.3427(5) 0.0311(17) Uiso 0.5 1 d . . P B 2
H6AA H 0.491391 0.795291 0.315527 0.047 Uiso 0.5 1 calc R U P B 2
H6AB H 0.484535 0.758049 0.375895 0.047 Uiso 0.5 1 calc R U P B 2
H6AC H 0.543683 0.785021 0.358463 0.047 Uiso 0.5 1 calc R U P B 2
C7A C 0.5504(5) 0.6703(5) 0.3478(5) 0.0322(18) Uiso 0.5 1 d . . P B 2
H7AA H 0.587421 0.685750 0.357032 0.048 Uiso 0.5 1 calc R U P B 2
H7AB H 0.527883 0.669971 0.384388 0.048 Uiso 0.5 1 calc R U P B 2
H7AC H 0.553788 0.630229 0.332277 0.048 Uiso 0.5 1 calc R U P B 2
C9A C 0.5510(5) 0.8561(5) 0.2369(6) 0.0364(18) Uiso 0.5 1 d . . P C 2
H9AA H 0.590029 0.852048 0.248553 0.055 Uiso 0.5 1 calc R U P C 2
H9AB H 0.547069 0.889364 0.209311 0.055 Uiso 0.5 1 calc R U P C 2
H9AC H 0.528373 0.863059 0.272677 0.055 Uiso 0.5 1 calc R U P C 2
C10A C 0.5688(5) 0.8132(5) 0.1437(6) 0.0310(18) Uiso 0.5 1 d . . P C 2
H10D H 0.608226 0.816364 0.154112 0.047 Uiso 0.5 1 calc R U P C 2
H10E H 0.563652 0.780850 0.115231 0.047 Uiso 0.5 1 calc R U P C 2
H10F H 0.556333 0.849978 0.125396 0.047 Uiso 0.5 1 calc R U P C 2
C11A C 0.4753(5) 0.7963(5) 0.1849(6) 0.0299(18) Uiso 0.5 1 d . . P C 2
H11D H 0.469210 0.757865 0.166226 0.045 Uiso 0.5 1 calc R U P C 2
H11E H 0.449863 0.801029 0.218822 0.045 Uiso 0.5 1 calc R U P C 2
H11F H 0.468559 0.827334 0.155456 0.045 Uiso 0.5 1 calc R U P C 2
C73A C 0.7350(5) 0.6443(5) 0.7630(5) 0.0343(18) Uiso 0.5 1 d . . P D 2
H73D H 0.757614 0.667911 0.790328 0.051 Uiso 0.5 1 calc R U P D 2
H73E H 0.702072 0.629871 0.784256 0.051 Uiso 0.5 1 calc R U P D 2
H73F H 0.756758 0.610812 0.748535 0.051 Uiso 0.5 1 calc R U P D 2
C74A C 0.6823(5) 0.6469(5) 0.6675(6) 0.0341(19) Uiso 0.5 1 d . . P D 2
H74D H 0.646845 0.638658 0.687257 0.051 Uiso 0.5 1 calc R U P D 2
H74E H 0.675393 0.666026 0.628839 0.051 Uiso 0.5 1 calc R U P D 2
H74F H 0.702352 0.610019 0.660904 0.051 Uiso 0.5 1 calc R U P D 2
C75A C 0.7720(5) 0.7002(5) 0.6764(6) 0.0303(19) Uiso 0.5 1 d . . P D 2
H75D H 0.792883 0.726162 0.703211 0.046 Uiso 0.5 1 calc R U P D 2
H75E H 0.793068 0.663903 0.669955 0.046 Uiso 0.5 1 calc R U P D 2
H75F H 0.766110 0.719910 0.637890 0.046 Uiso 0.5 1 calc R U P D 2
C77A C 0.7841(6) 0.7923(6) 0.7913(7) 0.0281(18) Uiso 0.5 1 d . . P E 2
H77D H 0.784842 0.811339 0.751931 0.042 Uiso 0.5 1 calc R U P E 2
H77E H 0.798306 0.819505 0.821666 0.042 Uiso 0.5 1 calc R U P E 2
H77F H 0.807404 0.757022 0.790356 0.042 Uiso 0.5 1 calc R U P E 2
C78A C 0.6921(5) 0.8432(5) 0.8191(5) 0.0313(18) Uiso 0.5 1 d . . P E 2
H78D H 0.697783 0.869182 0.784626 0.047 Uiso 0.5 1 calc R U P E 2
H78E H 0.652350 0.836082 0.824551 0.047 Uiso 0.5 1 calc R U P E 2
H78F H 0.707255 0.861753 0.855208 0.047 Uiso 0.5 1 calc R U P E 2
C79A C 0.7124(5) 0.7473(5) 0.8604(5) 0.0339(18) Uiso 0.5 1 d . . P E 2
H79D H 0.672281 0.740275 0.861503 0.051 Uiso 0.5 1 calc R U P E 2
H79E H 0.732084 0.709785 0.863022 0.051 Uiso 0.5 1 calc R U P E 2
H79F H 0.722987 0.772267 0.894332 0.051 Uiso 0.5 1 calc R U P E 2
C81A C 0.6521(5) 0.7745(5) 0.6224(6) 0.0374(19) Uiso 0.5 1 d . . P F 2
H81D H 0.618830 0.752647 0.634113 0.056 Uiso 0.5 1 calc R U P F 2
H81E H 0.642710 0.802561 0.590719 0.056 Uiso 0.5 1 calc R U P F 2
H81F H 0.680320 0.747082 0.607661 0.056 Uiso 0.5 1 calc R U P F 2
C82A C 0.7249(5) 0.8403(5) 0.6583(6) 0.0309(19) Uiso 0.5 1 d . . P F 2
H82D H 0.755972 0.812563 0.656901 0.046 Uiso 0.5 1 calc R U P F 2
H82E H 0.715574 0.852797 0.617489 0.046 Uiso 0.5 1 calc R U P F 2
H82F H 0.735358 0.874573 0.682244 0.046 Uiso 0.5 1 calc R U P F 2
C83A C 0.6234(5) 0.8461(5) 0.6924(6) 0.0343(18) Uiso 0.5 1 d . . P F 2
H83D H 0.595829 0.820421 0.711238 0.051 Uiso 0.5 1 calc R U P F 2
H83E H 0.629596 0.880577 0.717844 0.051 Uiso 0.5 1 calc R U P F 2
H83F H 0.609812 0.858801 0.653089 0.051 Uiso 0.5 1 calc R U P F 2
C85A C 0.4961(6) 0.9845(6) 0.8658(7) 0.041(2) Uiso 0.5 1 d . . P G 2
H85D H 0.497962 0.991405 0.909135 0.062 Uiso 0.5 1 calc R U P G 2
H85E H 0.512669 1.017815 0.844599 0.062 Uiso 0.5 1 calc R U P G 2
H85F H 0.457216 0.980206 0.853673 0.062 Uiso 0.5 1 calc R U P G 2
C86A C 0.5890(6) 0.9334(6) 0.8905(6) 0.044(2) Uiso 0.5 1 d . . P G 2
H86D H 0.612337 0.898897 0.883238 0.065 Uiso 0.5 1 calc R U P G 2
H86E H 0.608913 0.968882 0.877962 0.065 Uiso 0.5 1 calc R U P G 2
H86F H 0.580227 0.936036 0.933278 0.065 Uiso 0.5 1 calc R U P G 2
C87A C 0.5249(9) 0.9161(9) 0.7763(9) 0.057(3) Uiso 0.5 1 d . . P G 2
H87D H 0.545198 0.880219 0.765894 0.085 Uiso 0.5 1 calc R U P G 2
H87E H 0.485993 0.911988 0.764331 0.085 Uiso 0.5 1 calc R U P G 2
H87F H 0.541446 0.949598 0.755257 0.085 Uiso 0.5 1 calc R U P G 2
C88A C 0.5286(6) 0.9272(6) 0.8500(6) 0.0356(19) Uiso 0.5 1 d . . P G 2
C89A C 0.4402(6) 0.9234(6) 0.9711(7) 0.043(2) Uiso 0.5 1 d . . P H 2
H89D H 0.405318 0.911245 0.952394 0.064 Uiso 0.5 1 calc R U P H 2
H89E H 0.434487 0.928885 1.014257 0.064 Uiso 0.5 1 calc R U P H 2
H89F H 0.452751 0.960408 0.953269 0.064 Uiso 0.5 1 calc R U P H 2
C90A C 0.4755(7) 0.8117(7) 0.9963(8) 0.047(2) Uiso 0.5 1 d . . P H 2
H90D H 0.445228 0.790001 0.977089 0.071 Uiso 0.5 1 calc R U P H 2
H90E H 0.509648 0.788345 0.994373 0.071 Uiso 0.5 1 calc R U P H 2
H90F H 0.466052 0.819327 1.038261 0.071 Uiso 0.5 1 calc R U P H 2
C91A C 0.5302(6) 0.9037(6) 0.9920(6) 0.038(2) Uiso 0.5 1 d . . P H 2
H91D H 0.563358 0.878867 0.990183 0.057 Uiso 0.5 1 calc R U P H 2
H91E H 0.538009 0.941572 0.972918 0.057 Uiso 0.5 1 calc R U P H 2
H91F H 0.519746 0.910049 1.033906 0.057 Uiso 0.5 1 calc R U P H 2
C98A C 0.7729(19) 0.5085(16) 1.105(4) 0.104(6) Uiso 0.5 1 d D . P K 2
H98C H 0.785327 0.471420 1.086454 0.125 Uiso 0.5 1 calc R U P K 2
H98D H 0.756443 0.499154 1.144833 0.125 Uiso 0.5 1 calc R U P K 2
C10B C 0.8634(7) 0.5162(9) 1.1549(11) 0.086(5) Uiso 0.5 1 d D . P K 2
H10I H 0.845041 0.507250 1.193547 0.103 Uiso 0.5 1 calc R U P K 2
H10J H 0.874205 0.478686 1.135749 0.103 Uiso 0.5 1 calc R U P K 2
C10C C 0.9917(7) 0.5765(8) 0.5230(8) 0.059(4) Uiso 0.5 1 d D . P M 2
H10Q H 0.979446 0.589845 0.483366 0.089 Uiso 0.5 1 calc R U P M 2
H10R H 1.012672 0.607912 0.542659 0.089 Uiso 0.5 1 calc R U P M 2
H10S H 1.015306 0.541791 0.518548 0.089 Uiso 0.5 1 calc R U P M 2
C10F C 0.9085(8) 0.5204(10) 0.6617(12) 0.069(3) Uiso 0.5 1 d D . P M 2
H10T H 0.893662 0.483041 0.645549 0.083 Uiso 0.5 1 calc R U P M 2
H10U H 0.921201 0.513035 0.703175 0.083 Uiso 0.5 1 calc R U P M 2
C10E C 0.9589(8) 0.5401(11) 0.6228(8) 0.068(3) Uiso 0.5 1 d D . P M 2
H10Y H 0.978717 0.572326 0.643569 0.082 Uiso 0.5 1 calc R U P M 2
H10Z H 0.985004 0.506812 0.618428 0.082 Uiso 0.5 1 calc R U P M 2
C10G C 0.8619(11) 0.5662(11) 0.6628(14) 0.086(4) Uiso 0.5 1 d D . P M 2
H10V H 0.831285 0.551877 0.687631 0.129 Uiso 0.5 1 calc R U P M 2
H10W H 0.876138 0.603070 0.679488 0.129 Uiso 0.5 1 calc R U P M 2
H10X H 0.848596 0.573073 0.621857 0.129 Uiso 0.5 1 calc R U P M 2
C10D C 0.9409(9) 0.5609(15) 0.5611(9) 0.076(3) Uiso 0.5 1 d D . P M 2
H11G H 0.916720 0.595805 0.565195 0.091 Uiso 0.5 1 calc R U P M 2
H11H H 0.919359 0.529572 0.541043 0.091 Uiso 0.5 1 calc R U P M 2
C93 C 0.3965(5) 0.8938(5) 0.8236(6) 0.0276(17) Uiso 0.5 1 d . . P N 1
H93A H 0.393835 0.921373 0.857211 0.041 Uiso 0.5 1 calc R U P N 1
H93B H 0.416310 0.912500 0.790334 0.041 Uiso 0.5 1 calc R U P N 1
H93C H 0.359103 0.882784 0.810466 0.041 Uiso 0.5 1 calc R U P N 1
C94 C 0.3981(9) 0.7942(9) 0.8956(8) 0.043(2) Uiso 0.5 1 d . . P N 1
H94A H 0.392839 0.816596 0.932615 0.065 Uiso 0.5 1 calc R U P N 1
H94B H 0.361967 0.781370 0.880278 0.065 Uiso 0.5 1 calc R U P N 1
H94C H 0.421293 0.759757 0.903741 0.065 Uiso 0.5 1 calc R U P N 1
C95 C 0.4331(7) 0.7954(7) 0.7936(7) 0.037(2) Uiso 0.5 1 d . . P N 1
H95A H 0.453223 0.760088 0.806115 0.056 Uiso 0.5 1 calc R U P N 1
H95B H 0.395653 0.784464 0.780469 0.056 Uiso 0.5 1 calc R U P N 1
H95C H 0.452860 0.814181 0.760337 0.056 Uiso 0.5 1 calc R U P N 1
C93A C 0.3856(5) 0.8836(5) 0.8363(6) 0.0276(17) Uiso 0.5 1 d . . P N 2
H93D H 0.400674 0.915607 0.811893 0.041 Uiso 0.5 1 calc R U P N 2
H93E H 0.353116 0.866750 0.816153 0.041 Uiso 0.5 1 calc R U P N 2
H93F H 0.374549 0.898888 0.875583 0.041 Uiso 0.5 1 calc R U P N 2
C94A C 0.3978(9) 0.7943(9) 0.8814(8) 0.043(2) Uiso 0.5 1 d . . P N 2
H94D H 0.421411 0.760407 0.890599 0.065 Uiso 0.5 1 calc R U P N 2
H94E H 0.386364 0.813291 0.918833 0.065 Uiso 0.5 1 calc R U P N 2
H94F H 0.364930 0.781153 0.859403 0.065 Uiso 0.5 1 calc R U P N 2
C95A C 0.4417(7) 0.8054(7) 0.7834(7) 0.037(2) Uiso 0.5 1 d . . P N 2
H95D H 0.462564 0.832057 0.757293 0.056 Uiso 0.5 1 calc R U P N 2
H95E H 0.463590 0.769878 0.790685 0.056 Uiso 0.5 1 calc R U P N 2
H95F H 0.406645 0.794731 0.763915 0.056 Uiso 0.5 1 calc R U P N 2

loop_
_atom_site_aniso_label
_atom_site_aniso_U_11
_atom_site_aniso_U_22
_atom_site_aniso_U_33
_atom_site_aniso_U_23
_atom_site_aniso_U_13
_atom_site_aniso_U_12
Co1 0.0162(3) 0.0158(3) 0.0166(3) 0.0040(3) 0.0017(2) 0.0027(2)
Co2 0.0130(3) 0.0181(3) 0.0104(3) 0.0017(3) 0.0003(2) -0.0021(2)
Co3 0.0176(3) 0.0202(3) 0.0107(3) -0.0008(3) -0.0015(3) 0.0013(2)
Co4 0.0151(3) 0.0131(3) 0.0153(3) -0.0004(3) 0.0015(2) 0.0002(2)
P1 0.0137(5) 0.0238(6) 0.0160(6) 0.0008(5) -0.0009(5) -0.0051(4)
P2 0.0298(7) 0.0281(7) 0.0361(8) 0.0187(6) 0.0153(6) 0.0134(6)
P3 0.0159(6) 0.0270(6) 0.0154(6) 0.0075(5) 0.0019(5) -0.0004(5)
P4 0.0167(5) 0.0163(5) 0.0127(5) -0.0018(5) -0.0020(5) 0.0012(4)
P5 0.0219(6) 0.0147(5) 0.0131(5) 0.0010(5) 0.0015(5) 0.0004(4)
P6 0.0216(6) 0.0311(7) 0.0139(6) -0.0048(5) -0.0034(5) 0.0004(5)
P7 0.0178(6) 0.0241(6) 0.0153(6) 0.0008(5) 0.0034(5) -0.0040(4)
P8 0.0184(6) 0.0156(5) 0.0218(6) -0.0041(5) -0.0015(5) 0.0027(4)
N1 0.016(2) 0.025(2) 0.021(2) 0.0019(17) 0.0009(16) -0.0073(16)
N2 0.040(3) 0.043(3) 0.071(4) 0.038(3) 0.027(3) 0.025(2)
N3 0.024(2) 0.049(3) 0.021(2) 0.015(2) 0.0056(18) 0.004(2)
N4 0.022(2) 0.0182(18) 0.014(2) -0.0033(16) -0.0007(16) 0.0004(15)
N5 0.026(2) 0.0150(17) 0.0147(19) -0.0014(16) 0.0000(17) -0.0010(15)
N6 0.029(2) 0.051(3) 0.019(2) -0.010(2) -0.0073(19) 0.012(2)
N7 0.019(2) 0.029(2) 0.018(2) 0.0006(17) 0.0052(16) -0.0003(17)
N8 0.025(2) 0.021(2) 0.034(3) -0.005(2) -0.005(2) 0.0059(17)
C4 0.032(3) 0.037(3) 0.023(3) -0.009(2) -0.001(2) -0.008(2)
C8 0.025(3) 0.050(4) 0.021(3) 0.004(2) 0.004(2) -0.015(3)
C12 0.036(3) 0.036(3) 0.037(3) 0.005(3) -0.019(3) 0.005(2)
C13 0.040(4) 0.072(5) 0.080(6) 0.032(5) -0.005(4) -0.007(3)
C14 0.052(4) 0.032(3) 0.051(4) -0.008(3) 0.008(3) -0.001(3)
C15 0.070(6) 0.116(8) 0.039(4) 0.018(5) -0.008(4) -0.019(5)
C16 0.044(4) 0.053(4) 0.042(4) 0.010(3) 0.004(3) 0.005(3)
C17 0.050(4) 0.032(3) 0.063(5) 0.006(3) 0.017(4) 0.002(3)
C18 0.045(4) 0.050(4) 0.058(5) 0.030(4) 0.028(3) 0.011(3)
C19 0.029(3) 0.037(3) 0.057(4) 0.008(3) 0.020(3) 0.010(2)
C20 0.030(3) 0.026(3) 0.049(4) 0.010(3) 0.019(3) 0.008(2)
C21 0.058(4) 0.031(3) 0.043(4) 0.015(3) 0.000(3) 0.008(3)
C22 0.063(5) 0.038(3) 0.049(4) 0.025(3) 0.032(4) 0.015(3)
C23 0.112(7) 0.037(4) 0.046(4) 0.003(3) 0.033(5) 0.008(4)
C24 0.055(4) 0.026(3) 0.030(3) 0.014(2) 0.016(3) 0.012(3)
C25 0.031(3) 0.048(4) 0.049(4) 0.016(3) -0.005(3) 0.009(3)
C26 0.036(3) 0.029(3) 0.069(5) 0.011(3) -0.007(3) 0.002(3)
C27 0.041(4) 0.045(4) 0.043(4) -0.013(3) 0.005(3) 0.009(3)
C28 0.024(3) 0.028(3) 0.037(3) 0.002(2) -0.002(2) 0.004(2)
C29 0.049(4) 0.038(3) 0.038(3) -0.005(3) -0.006(3) -0.007(3)
C30 0.026(3) 0.059(4) 0.027(3) -0.003(3) -0.005(2) 0.003(3)
C31 0.026(3) 0.059(4) 0.040(3) 0.004(3) 0.007(3) -0.017(3)
C32 0.026(3) 0.042(3) 0.018(3) -0.001(2) 0.002(2) -0.007(2)
C33 0.045(3) 0.038(3) 0.016(3) 0.009(2) 0.000(2) -0.004(3)
C34 0.032(3) 0.029(3) 0.031(3) 0.007(2) 0.000(2) 0.009(2)
C35 0.027(3) 0.033(3) 0.029(3) 0.004(2) -0.009(2) -0.001(2)
C36 0.026(3) 0.028(3) 0.020(3) 0.008(2) -0.002(2) -0.001(2)
C37 0.020(3) 0.084(6) 0.076(5) -0.039(5) 0.011(3) 0.005(3)
C38 0.075(5) 0.044(4) 0.058(5) -0.020(3) 0.049(4) -0.031(4)
C39 0.061(4) 0.032(3) 0.024(3) -0.009(2) 0.014(3) -0.004(3)
C40 0.030(3) 0.036(3) 0.028(3) -0.010(2) 0.010(2) -0.005(2)
C41 0.097(6) 0.042(4) 0.031(3) -0.004(3) -0.032(4) 0.037(4)
C42 0.096(6) 0.020(3) 0.043(4) 0.008(3) 0.032(4) 0.002(3)
C43 0.067(4) 0.017(2) 0.034(3) -0.003(2) 0.001(3) 0.009(3)
C44 0.051(3) 0.017(2) 0.021(3) 0.004(2) -0.005(2) 0.010(2)
C45 0.034(3) 0.044(4) 0.047(4) -0.013(3) -0.017(3) -0.006(3)
C46 0.022(3) 0.032(3) 0.051(4) -0.004(3) 0.005(3) 0.001(2)
C47 0.046(4) 0.039(3) 0.025(3) 0.003(3) -0.018(3) 0.011(3)
C48 0.020(2) 0.027(3) 0.029(3) -0.002(2) -0.009(2) -0.001(2)
C49 0.037(4) 0.075(5) 0.064(5) 0.042(4) 0.027(3) 0.011(3)
C50 0.024(3) 0.057(4) 0.062(5) 0.029(4) 0.009(3) 0.011(3)
C51 0.078(5) 0.065(5) 0.030(3) 0.013(3) 0.028(3) 0.046(4)
C52 0.035(3) 0.046(3) 0.033(3) 0.025(3) 0.019(3) 0.015(3)
C53 0.068(4) 0.030(3) 0.023(3) 0.008(2) -0.013(3) 0.006(3)
C54 0.036(3) 0.047(4) 0.050(4) 0.023(3) -0.015(3) -0.007(3)
C55 0.114(7) 0.028(3) 0.044(4) 0.002(3) -0.052(4) -0.007(4)
C56 0.043(3) 0.022(3) 0.026(3) 0.007(2) -0.016(2) -0.004(2)
C57 0.076(5) 0.021(3) 0.039(4) 0.001(3) -0.026(3) -0.010(3)
C58 0.073(5) 0.027(3) 0.031(3) 0.001(3) 0.026(3) 0.018(3)
C59 0.048(3) 0.015(2) 0.033(3) 0.004(2) -0.002(3) -0.001(2)
C60 0.043(3) 0.015(2) 0.021(3) 0.004(2) 0.002(2) -0.001(2)
C61 0.031(3) 0.058(4) 0.048(4) -0.013(3) -0.004(3) 0.015(3)
C62 0.041(4) 0.026(3) 0.056(4) -0.007(3) -0.014(3) -0.001(2)
C63 0.037(3) 0.042(3) 0.037(3) 0.005(3) -0.013(3) 0.003(3)
C64 0.024(3) 0.032(3) 0.029(3) -0.003(2) -0.007(2) 0.004(2)
C65 0.054(4) 0.044(4) 0.023(3) -0.014(3) 0.000(3) -0.010(3)
C66 0.051(4) 0.035(3) 0.031(3) -0.010(3) 0.003(3) 0.011(3)
C67 0.029(3) 0.044(3) 0.032(3) -0.010(3) 0.000(2) -0.001(3)
C68 0.038(3) 0.030(3) 0.018(3) -0.008(2) 0.000(2) 0.001(2)
C69 0.039(4) 0.079(5) 0.038(4) 0.003(4) -0.008(3) -0.032(4)
C70 0.076(5) 0.038(4) 0.038(4) 0.007(3) 0.005(4) -0.015(3)
C71 0.041(4) 0.080(5) 0.029(3) 0.013(3) 0.007(3) -0.005(4)
C72 0.037(3) 0.049(4) 0.024(3) 0.005(3) -0.003(2) -0.013(3)
C76 0.027(3) 0.041(3) 0.027(3) -0.006(2) 0.011(2) -0.005(2)
C80 0.039(3) 0.044(3) 0.022(3) -0.003(2) 0.000(2) -0.027(3)
C84 0.041(4) 0.048(4) 0.038(4) 0.024(3) 0.016(3) 0.007(3)
C92 0.054(4) 0.060(4) 0.025(3) -0.012(3) -0.006(3) 0.030(3)
C96 0.036(3) 0.031(3) 0.045(4) -0.015(3) -0.022(3) 0.012(2)
C97 0.086(7) 0.074(6) 0.090(7) -0.004(6) -0.015(6) -0.001(5)
C99 0.083(7) 0.115(9) 0.104(9) -0.054(8) -0.024(6) 0.018(6)
C101 0.082(7) 0.109(8) 0.063(6) 0.019(6) -0.008(5) 0.018(6)

loop_
_atom_type_symbol
_atom_type_description
_atom_type_scat_dispersion_real
_atom_type_scat_dispersion_imag
_atom_type_scat_source
C C 0.0033 0.0016 'International Tables Vol C Tables 4.2.6.8 and 6.1.1.4'
H H 0.0000 0.0000 'International Tables Vol C Tables 4.2.6.8 and 6.1.1.4'
N N 0.0061 0.0033 'International Tables Vol C Tables 4.2.6.8 and 6.1.1.4'
P P 0.1023 0.0942 'International Tables Vol C Tables 4.2.6.8 and 6.1.1.4'
Co Co 0.3494 0.9721 'International Tables Vol C Tables 4.2.6.8 and 6.1.1.4'

loop_
_geom_angle_atom_site_label_1
_geom_angle_atom_site_label_2
_geom_angle_atom_site_label_3
_geom_angle
N2 Co1 N1 135.3(3)
N2 Co1 N4 134.3(3)
N1 Co1 N4 89.53(17)
N2 Co1 Co2 147.42(17)
N1 Co1 Co2 50.16(11)
N4 Co1 Co2 50.21(12)
N3 Co2 N1 136.1(2)
N3 Co2 N4 133.7(2)
N1 Co2 N4 89.63(17)
N3 Co2 Co1 148.64(16)
N1 Co2 Co1 50.08(12)
N4 Co2 Co1 50.40(11)
N6 Co3 N5 133.0(2)
N6 Co3 N7 136.3(2)
N5 Co3 N7 90.13(17)
N6 Co3 Co4 148.73(15)
N5 Co3 Co4 50.59(11)
N7 Co3 Co4 50.08(12)
N8 Co4 N7 137.4(2)
N8 Co4 N5 131.41(19)
N7 Co4 N5 90.20(17)
N8 Co4 Co3 146.92(14)
N7 Co4 Co3 50.83(13)
N5 Co4 Co3 49.93(12)
N1 P1 C8 111.1(2)
N1 P1 C4 110.2(2)
C8 P1 C4 107.9(3)
N1 P1 C12 111.0(2)
C8 P1 C12 108.2(3)
C4 P1 C12 108.3(3)
N2 P2 C16 112.0(4)
N2 P2 C24 109.4(3)
C16 P2 C24 107.2(3)
N2 P2 C20 111.8(3)
C16 P2 C20 107.5(3)
C24 P2 C20 108.8(3)
N3 P3 C36 110.0(2)
N3 P3 C32 110.6(3)
C36 P3 C32 108.1(2)
N3 P3 C28 112.3(3)
C36 P3 C28 107.9(2)
C32 P3 C28 107.8(3)
N4 P4 C48 109.5(2)
N4 P4 C44 111.6(2)
C48 P4 C44 108.1(2)
N4 P4 C40 112.0(2)
C48 P4 C40 107.9(3)
C44 P4 C40 107.6(3)
N5 P5 C60 110.9(2)
N5 P5 C52 110.0(2)
C60 P5 C52 108.7(3)
N5 P5 C56 111.7(2)
C60 P5 C56 107.5(2)
C52 P5 C56 107.9(3)
N6 P6 C72 111.6(3)
N6 P6 C64 111.9(3)
C72 P6 C64 107.2(3)
N6 P6 C68 109.7(3)
C72 P6 C68 108.2(3)
C64 P6 C68 108.1(3)
N7 P7 C84 111.0(3)
N7 P7 C80 111.2(2)
C84 P7 C80 108.2(3)
N7 P7 C76 111.1(2)
C84 P7 C76 107.7(3)
C80 P7 C76 107.5(3)
N8 P8 C92 109.5(3)
N8 P8 C88A 112.0(5)
C92 P8 C88A 102.2(5)
N8 P8 C96 112.6(2)
C92 P8 C96 107.3(3)
C88A P8 C96 112.7(5)
N8 P8 C88 110.1(5)
C92 P8 C88 115.1(5)
C96 P8 C88 102.1(5)
P1 N1 Co1 139.5(2)
P1 N1 Co2 140.3(3)
Co1 N1 Co2 79.77(15)
P2 N2 Co1 155.1(3)
P3 N3 Co2 166.3(3)
P4 N4 Co2 140.5(2)
P4 N4 Co1 138.2(3)
Co2 N4 Co1 79.39(14)
P5 N5 Co3 142.1(2)
P5 N5 Co4 137.2(3)
Co3 N5 Co4 79.48(15)
P6 N6 Co3 171.1(3)
P7 N7 Co4 141.9(3)
P7 N7 Co3 137.9(3)
Co4 N7 Co3 79.09(15)
P8 N8 Co4 147.8(3)
C1A C4 C3A 119.9(8)
C2 C4 C3 108.5(8)
C2 C4 C1 103.7(7)
C3 C4 C1 109.1(8)
C1A C4 C2A 103.1(8)
C3A C4 C2A 97.2(8)
C1A C4 P1 110.0(6)
C3A C4 P1 118.3(6)
C2 C4 P1 109.1(6)
C3 C4 P1 119.3(6)
C1 C4 P1 105.9(5)
C2A C4 P1 104.8(5)
C6 C8 C5 110.6(8)
C7A C8 C5A 111.7(8)
C6 C8 C7 102.5(7)
C5 C8 C7 109.2(7)
C7A C8 C6A 103.9(7)
C5A C8 C6A 100.8(7)
C7A C8 P1 118.8(6)
C6 C8 P1 110.6(5)
C5 C8 P1 118.4(6)
C5A C8 P1 115.4(6)
C7 C8 P1 104.1(5)
C6A C8 P1 103.2(5)
C11A C12 C9A 119.0(8)
C10 C12 C9 106.7(8)
C10 C12 C11 111.2(8)
C9 C12 C11 105.6(7)
C11A C12 C10A 104.1(8)
C9A C12 C10A 93.5(7)
C10 C12 P1 116.3(6)
C11A C12 P1 121.3(6)
C9A C12 P1 110.3(6)
C9 C12 P1 106.0(5)
C11 C12 P1 110.1(6)
C10A C12 P1 102.7(5)
C15 C16 C14 108.3(7)
C15 C16 C13 105.7(6)
C14 C16 C13 106.9(6)
C15 C16 P2 108.7(6)
C14 C16 P2 117.9(5)
C13 C16 P2 108.7(5)
C18 C20 C19 109.5(5)
C18 C20 C17 105.6(5)
C19 C20 C17 107.0(5)
C18 C20 P2 109.1(4)
C19 C20 P2 115.7(4)
C17 C20 P2 109.3(4)
C21 C24 C23 109.8(6)
C21 C24 C22 108.1(5)
C23 C24 C22 105.3(6)
C21 C24 P2 116.2(4)
C23 C24 P2 107.6(4)
C22 C24 P2 109.3(5)
C25 C28 C27 108.3(5)
C25 C28 C26 105.8(5)
C27 C28 C26 110.2(5)
C25 C28 P3 109.1(4)
C27 C28 P3 115.8(4)
C26 C28 P3 107.3(4)
C31 C32 C29 109.3(5)
C31 C32 C30 108.3(5)
C29 C32 C30 105.8(5)
C31 C32 P3 116.7(4)
C29 C32 P3 108.5(4)
C30 C32 P3 107.6(4)
C33 C36 C35 108.4(5)
C33 C36 C34 108.7(4)
C35 C36 C34 106.0(4)
C33 C36 P3 116.9(4)
C35 C36 P3 109.3(4)
C34 C36 P3 107.1(4)
C37 C40 C39 108.4(5)
C37 C40 C38 106.2(6)
C39 C40 C38 107.1(5)
C37 C40 P4 108.1(5)
C39 C40 P4 116.7(4)
C38 C40 P4 110.0(4)
C42 C44 C43 108.2(5)
C42 C44 C41 105.6(6)
C43 C44 C41 108.5(5)
C42 C44 P4 108.8(4)
C43 C44 P4 115.7(4)
C41 C44 P4 109.6(4)
C46 C48 C47 106.4(5)
C46 C48 C45 108.6(5)
C47 C48 C45 107.4(5)
C46 C48 P4 108.0(4)
C47 C48 P4 108.7(4)
C45 C48 P4 117.2(4)
C50 C52 C49 108.3(6)
C50 C52 C51 106.5(5)
C49 C52 C51 109.7(6)
C50 C52 P5 108.2(4)
C49 C52 P5 116.7(4)
C51 C52 P5 107.0(5)
C53 C56 C55 108.7(5)
C53 C56 C54 108.4(5)
C55 C56 C54 104.6(6)
C53 C56 P5 116.1(4)
C55 C56 P5 109.7(4)
C54 C56 P5 108.7(4)
C59 C60 C58 108.5(5)
C59 C60 C57 107.8(4)
C58 C60 C57 105.2(5)
C59 C60 P5 115.8(4)
C58 C60 P5 110.5(4)
C57 C60 P5 108.5(4)
C61 C64 C63 108.6(5)
C61 C64 C62 105.8(5)
C63 C64 C62 109.3(5)
C61 C64 P6 108.9(4)
C63 C64 P6 116.4(4)
C62 C64 P6 107.3(4)
C67 C68 C65 108.2(5)
C67 C68 C66 106.0(5)
C65 C68 C66 109.0(5)
C67 C68 P6 108.8(4)
C65 C68 P6 116.6(4)
C66 C68 P6 107.7(4)
C69 C72 C70 108.4(6)
C69 C72 C71 108.6(6)
C70 C72 C71 106.3(5)
C69 C72 P6 116.8(4)
C70 C72 P6 108.6(5)
C71 C72 P6 107.7(4)
C73 C76 C75 108.6(7)
C74A C76 C75A 112.2(8)
C73 C76 C74 104.1(7)
C75 C76 C74 108.9(7)
C74A C76 C73A 105.4(7)
C75A C76 C73A 101.1(7)
C74A C76 P7 118.9(6)
C73 C76 P7 110.8(6)
C75 C76 P7 120.0(6)
C75A C76 P7 113.3(6)
C74 C76 P7 103.3(5)
C73A C76 P7 103.5(5)
C79A C80 C77A 122.5(9)
C78 C80 C77 106.4(8)
C78 C80 C79 105.3(7)
C77 C80 C79 104.5(8)
C79A C80 C78A 98.5(7)
C77A C80 C78A 104.7(7)
C79A C80 P7 112.0(6)
C78 C80 P7 116.5(6)
C77A C80 P7 116.8(7)
C77 C80 P7 116.2(6)
C79 C80 P7 106.7(5)
C78A C80 P7 96.0(5)
C82A C84 C83A 120.5(8)
C81 C84 C82 113.6(8)
C81 C84 C83 105.3(8)
C82 C84 C83 104.9(7)
C82A C84 C81A 100.1(8)
C83A C84 C81A 91.6(7)
C82A C84 P7 125.8(7)
C81 C84 P7 111.1(6)
C83A C84 P7 108.5(6)
C82 C84 P7 115.6(6)
C83 C84 P7 105.2(5)
C81A C84 P7 100.4(5)
C87 C88 C85 112.7(13)
C87 C88 C86 110.1(13)
C85 C88 C86 106.1(11)
C87 C88 P8 107.5(11)
C85 C88 P8 116.7(10)
C86 C88 P8 103.2(9)
C91A C92 C89A 97.6(9)
C90 C92 C89 105.4(10)
C91A C92 C90A 105.5(9)
C89A C92 C90A 116.5(9)
C90 C92 C91 103.4(9)
C89 C92 C91 116.6(8)
C90 C92 P8 114.4(8)
C91A C92 P8 115.6(7)
C89A C92 P8 115.1(7)
C89 C92 P8 116.8(7)
C90A C92 P8 106.4(7)
C91 C92 P8 99.8(6)
C94A C96 C93A 99.8(10)
C94A C96 C95A 106.8(10)
C93A C96 C95A 110.6(9)
C95 C96 C93 109.2(9)
C95 C96 C94 100.6(10)
C93 C96 C94 116.6(9)
C95 C96 P8 114.5(7)
C94A C96 P8 111.7(9)
C93A C96 P8 119.7(6)
C95A C96 P8 107.5(7)
C93 C96 P8 111.5(5)
C94 C96 P8 104.2(8)
C97 C98 C99 108.1(11)
C100 C99 C98 105.7(14)
C98A C99 C10B 103.7(11)
C99 C100 C101 108.5(11)
C104 C103 C102 119(2)
C103 C104 C105 115.0(19)
C106 C105 C104 116(2)
C85A C88A C87A 108.8(12)
C85A C88A C86A 103.7(11)
C87A C88A C86A 125.1(13)
C85A C88A P8 116.4(10)
C87A C88A P8 101.5(10)
C86A C88A P8 101.9(8)
C97 C98A C99 107.9(12)
C101 C10B C99 107.9(14)
C10G C10F C10E 113(2)
C10D C10E C10F 111.8(17)
C10E C10D C10C 110.4(16)

loop_
_geom_bond_atom_site_label_1
_geom_bond_atom_site_label_2
_geom_bond_distance
Co1 N2 1.814(5)
Co1 N1 1.964(4)
Co1 N4 1.976(4)
Co1 Co2 2.5202(9)
Co2 N3 1.811(4)
Co2 N1 1.966(4)
Co2 N4 1.970(4)
Co3 N6 1.810(5)
Co3 N5 1.958(4)
Co3 N7 1.986(4)
Co3 Co4 2.5160(9)
Co4 N8 1.825(4)
Co4 N7 1.965(4)
Co4 N5 1.977(4)
P1 N1 1.570(4)
P1 C8 1.904(5)
P1 C4 1.906(6)
P1 C12 1.906(6)
P2 N2 1.549(5)
P2 C16 1.902(8)
P2 C24 1.905(6)
P2 C20 1.913(6)
P3 N3 1.550(5)
P3 C36 1.906(5)
P3 C32 1.912(6)
P3 C28 1.920(6)
P4 N4 1.562(4)
P4 C48 1.889(5)
P4 C44 1.896(5)
P4 C40 1.907(5)
P5 N5 1.566(4)
P5 C60 1.900(5)
P5 C52 1.905(6)
P5 C56 1.907(5)
P6 N6 1.544(5)
P6 C72 1.906(6)
P6 C64 1.907(6)
P6 C68 1.914(5)
P7 N7 1.569(4)
P7 C84 1.892(6)
P7 C80 1.900(6)
P7 C76 1.905(6)
P8 N8 1.554(4)
P8 C92 1.882(6)
P8 C88A 1.890(15)
P8 C96 1.910(6)
P8 C88 1.957(14)
C1 C4 1.616(14)
C2 C4 1.514(13)
C3 C4 1.553(14)
C4 C1A 1.456(13)
C4 C3A 1.483(14)
C4 C2A 1.629(13)
C5 C8 1.522(14)
C6 C8 1.504(13)
C7 C8 1.629(13)
C8 C7A 1.390(13)
C8 C5A 1.549(14)
C8 C6A 1.679(12)
C9 C12 1.612(14)
C10 C12 1.437(13)
C11 C12 1.612(14)
C12 C11A 1.439(14)
C12 C9A 1.526(13)
C12 C10A 1.680(14)
C13 C16 1.556(10)
C14 C16 1.538(9)
C15 C16 1.519(10)
C17 C20 1.543(10)
C18 C20 1.517(9)
C19 C20 1.541(7)
C21 C24 1.531(9)
C22 C24 1.542(9)
C23 C24 1.539(9)
C25 C28 1.519(8)
C26 C28 1.540(8)
C27 C28 1.540(9)
C29 C32 1.541(9)
C30 C32 1.542(8)
C31 C32 1.539(8)
C33 C36 1.532(7)
C34 C36 1.543(8)
C35 C36 1.540(7)
C37 C40 1.534(9)
C38 C40 1.545(9)
C39 C40 1.534(8)
C41 C44 1.553(9)
C42 C44 1.528(9)
C43 C44 1.537(7)
C45 C48 1.540(8)
C46 C48 1.533(8)
C47 C48 1.534(8)
C49 C52 1.535(9)
C50 C52 1.531(9)
C51 C52 1.551(10)
C53 C56 1.532(8)
C54 C56 1.542(9)
C55 C56 1.539(8)
C57 C60 1.551(8)
C58 C60 1.534(8)
C59 C60 1.531(7)
C61 C64 1.528(8)
C62 C64 1.542(8)
C63 C64 1.534(8)
C65 C68 1.528(8)
C66 C68 1.551(8)
C67 C68 1.528(8)
C69 C72 1.526(8)
C70 C72 1.552(10)
C71 C72 1.558(9)
C73 C76 1.511(13)
C74 C76 1.609(13)
C75 C76 1.526(13)
C76 C74A 1.449(13)
C76 C75A 1.547(13)
C76 C73A 1.665(13)
C77 C80 1.586(16)
C78 C80 1.474(13)
C79 C80 1.622(13)
C80 C79A 1.410(13)
C80 C77A 1.479(16)
C80 C78A 1.770(13)
C81 C84 1.428(14)
C82 C84 1.609(13)
C83 C84 1.655(13)
C84 C82A 1.419(13)
C84 C83A 1.535(13)
C84 C81A 1.752(14)
C85 C88 1.52(2)
C86 C88 1.572(19)
C87 C88 1.51(2)
C89 C92 1.568(16)
C90 C92 1.378(18)
C91 C92 1.756(16)
C92 C91A 1.445(15)
C92 C89A 1.561(16)
C92 C90A 1.662(18)
C96 C95 1.475(17)
C96 C94A 1.48(2)
C96 C93A 1.512(13)
C96 C95A 1.564(17)
C96 C93 1.593(13)
C96 C94 1.67(2)
C97 C98A 1.497(13)
C97 C98 1.498(13)
C98 C99 1.549(13)
C99 C100 1.513(12)
C99 C98A 1.554(13)
C99 C10B 1.56(3)
C100 C101 1.534(12)
C101 C10B 1.495(12)
C102 C103 1.532(12)
C103 C104 1.47(3)
C104 C105 1.58(3)
C105 C106 1.38(3)
C85A C88A 1.56(2)
C86A C88A 1.720(19)
C87A C88A 1.67(2)
C10C C10D 1.531(12)
C10F C10G 1.533(13)
C10F C10E 1.559(13)
C10E C10D 1.520(13)
